data_7035601
loop_
_publ_author_name
'Myers, Thomas W.'
'Sherbow, Tobias J.'
'Fettinger, James C.'
'Berben, Louise A.'

_publ_section_title
;
 Synthesis and characterization of bis(imino)pyridine complexes of
 divalent Mg and Zn.
;
_journal_issue 14
_journal_name_full 'Dalton transactions (Cambridge, England : 2003)'
_journal_page_first 5989
_journal_page_last 5998
_journal_paper_doi 10.1039/c5dt01541c
_journal_volume 45
_journal_year 2016
_chemical_formula_moiety 'C43 H47 Al Cl2 N3, 2(C4 H8 O)'
_chemical_formula_sum 'C51 H63 Al Cl2 N3 O2'
_chemical_formula_weight 847.92
_space_group_crystal_system triclinic
_space_group_IT_number 2
_space_group_name_Hall '-P 1'
_space_group_name_H-M_alt 'P -1'
_symmetry_space_group_name_Hall '-P 1'
_symmetry_space_group_name_H-M 'P -1'
_atom_sites_solution_hydrogens geom
_audit_creation_method SHELXL-2014/7
_audit_update_record
;
2015-04-15 deposited with the CCDC.
2015-06-22 downloaded from the CCDC.
;
_cell_angle_alpha 103.835(2)
_cell_angle_beta 100.7930(10)
_cell_angle_gamma 91.694(2)
_cell_formula_units_Z 2
_cell_length_a 9.5271(3)
_cell_length_b 11.8468(4)
_cell_length_c 21.7771(8)
_cell_measurement_reflns_used 9943
_cell_measurement_temperature 90(2)
_cell_measurement_theta_max 72.06
_cell_measurement_theta_min 4.79
_cell_volume 2337.23(14)
_computing_cell_refinement 'SAINT (8.34a) (Bruker, 2013)'
_computing_data_collection 'Apex2 (2014.9-1) (Bruker, 2014)'
_computing_data_reduction 'SAINT (8.34a) (Bruker, 2013)'
_computing_molecular_graphics 'Bruker SHELXTL'
_computing_publication_material 'Bruker SHELXTL'
_computing_structure_refinement 'SHELXL-2014/7 (Sheldrick, 2014)'
_computing_structure_solution 'SHELXT (Sheldrick, 2014)'
_diffrn_ambient_temperature 90(2)
_diffrn_measured_fraction_theta_full 0.936
_diffrn_measured_fraction_theta_max 0.934
_diffrn_measurement_device_type 'Bruker APEX-II CCD'
_diffrn_measurement_method '\f and \w scans'
_diffrn_radiation_type CuK\a
_diffrn_radiation_wavelength 1.54178
_diffrn_reflns_av_R_equivalents 0.0249
_diffrn_reflns_av_unetI/netI 0.0381
_diffrn_reflns_Laue_measured_fraction_full 0.936
_diffrn_reflns_Laue_measured_fraction_max 0.934
_diffrn_reflns_limit_h_max 11
_diffrn_reflns_limit_h_min -11
_diffrn_reflns_limit_k_max 14
_diffrn_reflns_limit_k_min -10
_diffrn_reflns_limit_l_max 26
_diffrn_reflns_limit_l_min -26
_diffrn_reflns_number 11023
_diffrn_reflns_point_group_measured_fraction_full 0.936
_diffrn_reflns_point_group_measured_fraction_max 0.934
_diffrn_reflns_theta_full 67.679
_diffrn_reflns_theta_max 68.242
_diffrn_reflns_theta_min 4.792
_exptl_absorpt_coefficient_mu 1.750
_exptl_absorpt_correction_T_max 0.7210
_exptl_absorpt_correction_T_min 0.5314
_exptl_absorpt_correction_type multi-scan
_exptl_absorpt_process_details 'SADABS 2014/3 (Sheldrick, 2014)'
_exptl_crystal_colour Purple
_exptl_crystal_density_diffrn 1.205
_exptl_crystal_description Block
_exptl_crystal_F_000 906
_exptl_crystal_size_max 0.534
_exptl_crystal_size_mid 0.220
_exptl_crystal_size_min 0.124
_refine_diff_density_max 0.544
_refine_diff_density_min -0.387
_refine_diff_density_rms 0.060
_refine_ls_extinction_method none
_refine_ls_goodness_of_fit_ref 1.040
_refine_ls_hydrogen_treatment constr
_refine_ls_matrix_type full
_refine_ls_number_parameters 594
_refine_ls_number_reflns 8006
_refine_ls_number_restraints 38
_refine_ls_restrained_S_all 1.055
_refine_ls_R_factor_all 0.0551
_refine_ls_R_factor_gt 0.0518
_refine_ls_shift/su_max 0.001
_refine_ls_shift/su_mean 0.000
_refine_ls_structure_factor_coef Fsqd
_refine_ls_weighting_details 'w=1/[\s^2^(Fo^2^)+(0.0921P)^2^+1.2336P] where P=(Fo^2^+2Fc^2^)/3'
_refine_ls_weighting_scheme calc
_refine_ls_wR_factor_gt 0.1433
_refine_ls_wR_factor_ref 0.1475
_reflns_Friedel_coverage 0.000
_reflns_number_gt 7324
_reflns_number_total 8006
_reflns_threshold_expression 'I > 2\s(I)'
_cod_data_source_file c5dt01541c1.cif
_cod_data_source_block TWM126FMI
_cod_depositor_comments
;
The following automatic conversions were performed:

'_exptl_absorpt_correction_type' value 'Multi-scan' changed to
'multi-scan' according to
/usr/data/users/saulius/crontab/automatic-downloads/rss-feeds/RSC/lib/dictionaries/cif_core.dic
dictionary named 'cif_core.dic' version 2.4.2 from 2011-04-26.

Automatic conversion script
Id: cif_fix_values 3271 2015-04-21 07:52:19Z andrius 

 Adding full bibliography for 7035598--7035603.cif.
;
_cod_database_code 7035601
_shelx_shelxl_version_number 2014/7
_shelx_space_group_comment
; 
The symmetry employed for this shelxl refinement is uniquely defined 
by the following loop, which should always be used as a source of 
symmetry information in preference to the above space-group names. 
They are only intended as comments. 
;
_shelx_estimated_absorpt_t_min 0.455
_shelx_estimated_absorpt_t_max 0.812

loop_
_space_group_symop_operation_xyz
'x, y, z'
'-x, -y, -z'

loop_
_atom_site_label
_atom_site_type_symbol
_atom_site_fract_x
_atom_site_fract_y
_atom_site_fract_z
_atom_site_U_iso_or_equiv
_atom_site_adp_type
_atom_site_occupancy
_atom_site_site_symmetry_order
_atom_site_calc_flag
_atom_site_refinement_flags_posn
_atom_site_refinement_flags_adp
_atom_site_refinement_flags_occupancy
_atom_site_disorder_assembly
_atom_site_disorder_group
Al1 Al 0.43047(5) 0.43935(5) 0.27294(3) 0.02488(15) Uani 1 1 d . . . . .
Cl1 Cl 0.61848(5) 0.46363(4) 0.23487(2) 0.03184(15) Uani 1 1 d . . . . .
Cl2 Cl 0.45055(5) 0.30862(4) 0.32816(2) 0.03072(14) Uani 1 1 d . . . . .
C1 C 0.62002(19) 0.65724(17) 0.37549(9) 0.0258(4) Uani 1 1 d . . . . .
N1 N 0.48124(16) 0.59160(14) 0.34935(7) 0.0244(3) Uani 1 1 d . . . . .
C2 C 0.71772(19) 0.62650(18) 0.42461(9) 0.0277(4) Uani 1 1 d . . . . .
N2 N 0.24792(16) 0.49293(14) 0.27894(8) 0.0261(3) Uani 1 1 d . . . . .
C3 C 0.8465(2) 0.69520(19) 0.44940(11) 0.0334(5) Uani 1 1 d . . . . .
H3 H 0.9133 0.6771 0.4833 0.040 Uiso 1 1 calc R U . . .
N3 N 0.30954(17) 0.34410(15) 0.18661(8) 0.0265(3) Uani 1 1 d . . . . .
C4 C 0.8795(2) 0.78927(19) 0.42581(11) 0.0354(5) Uani 1 1 d . . . . .
H4 H 0.9667 0.8364 0.4443 0.042 Uiso 1 1 calc R U . . .
C5 C 0.7854(2) 0.81430(18) 0.37534(11) 0.0339(5) Uani 1 1 d . . . . .
H5 H 0.8105 0.8768 0.3581 0.041 Uiso 1 1 calc R U . . .
C6 C 0.6537(2) 0.74946(18) 0.34908(10) 0.0301(4) Uani 1 1 d . . . . .
C7 C 0.6909(2) 0.52075(19) 0.45032(10) 0.0301(4) Uani 1 1 d . . . . .
H7 H 0.5870 0.4935 0.4355 0.036 Uiso 1 1 calc R U . . .
C8 C 0.7265(2) 0.5466(2) 0.52428(11) 0.0384(5) Uani 1 1 d . . . . .
H8A H 0.8301 0.5647 0.5396 0.058 Uiso 1 1 calc R U . . .
H8B H 0.6964 0.4782 0.5379 0.058 Uiso 1 1 calc R U . . .
H8C H 0.6759 0.6133 0.5425 0.058 Uiso 1 1 calc R U . . .
C9 C 0.7781(2) 0.4220(2) 0.42207(11) 0.0359(5) Uani 1 1 d . . . . .
H9A H 0.7520 0.4027 0.3748 0.054 Uiso 1 1 calc R U . . .
H9B H 0.7575 0.3531 0.4374 0.054 Uiso 1 1 calc R U . . .
H9C H 0.8805 0.4468 0.4359 0.054 Uiso 1 1 calc R U . . .
C10 C 0.5547(2) 0.78285(19) 0.29374(10) 0.0347(5) Uani 1 1 d . . . . .
H10 H 0.4692 0.7250 0.2787 0.042 Uiso 1 1 calc R U . . .
C11 C 0.6294(3) 0.7781(2) 0.23670(12) 0.0457(6) Uani 1 1 d . . . . .
H11A H 0.7090 0.8386 0.2493 0.069 Uiso 1 1 calc R U . . .
H11B H 0.5606 0.7913 0.2001 0.069 Uiso 1 1 calc R U . . .
H11C H 0.6663 0.7014 0.2243 0.069 Uiso 1 1 calc R U . . .
C12 C 0.5020(2) 0.9042(2) 0.31518(12) 0.0389(5) Uani 1 1 d . . . . .
H12A H 0.4628 0.9093 0.3542 0.058 Uiso 1 1 calc R U . . .
H12B H 0.4271 0.9176 0.2807 0.058 Uiso 1 1 calc R U . . .
H12C H 0.5822 0.9634 0.3243 0.058 Uiso 1 1 calc R U . . .
C13 C 0.36779(19) 0.63686(17) 0.36875(9) 0.0248(4) Uani 1 1 d . . . . .
C14 C 0.23203(19) 0.57534(17) 0.33217(9) 0.0252(4) Uani 1 1 d . . . . .
C15 C 0.0982(2) 0.59358(18) 0.34717(10) 0.0285(4) Uani 1 1 d . . . . .
H15 H 0.0882 0.6512 0.3845 0.034 Uiso 1 1 calc R U . . .
C16 C -0.0216(2) 0.52628(19) 0.30680(10) 0.0307(4) Uani 1 1 d . . . . .
H16 H -0.1140 0.5372 0.3167 0.037 Uiso 1 1 calc R U . . .
C17 C -0.0054(2) 0.44325(19) 0.25204(10) 0.0306(4) Uani 1 1 d . . . . .
H17 H -0.0866 0.3976 0.2241 0.037 Uiso 1 1 calc R U . . .
C18 C 0.1311(2) 0.42747(18) 0.23839(9) 0.0269(4) Uani 1 1 d . . . . .
C19 C 0.1693(2) 0.34726(18) 0.18419(9) 0.0277(4) Uani 1 1 d . . . . .
C20 C 0.36556(19) 0.74264(17) 0.42127(10) 0.0269(4) Uani 1 1 d . . . . .
C21 C 0.4458(2) 0.75432(19) 0.48356(10) 0.0306(4) Uani 1 1 d . . . . .
H21 H 0.5074 0.6960 0.4922 0.037 Uiso 1 1 calc R U . . .
C22 C 0.4355(2) 0.8504(2) 0.53255(11) 0.0366(5) Uani 1 1 d . . . . .
H22 H 0.4896 0.8575 0.5748 0.044 Uiso 1 1 calc R U . . .
C23 C 0.3471(2) 0.9365(2) 0.52041(11) 0.0383(5) Uani 1 1 d . . . . .
H23 H 0.3411 1.0027 0.5542 0.046 Uiso 1 1 calc R U . . .
C24 C 0.2670(2) 0.92618(19) 0.45887(11) 0.0351(5) Uani 1 1 d . . . . .
H24 H 0.2066 0.9854 0.4505 0.042 Uiso 1 1 calc R U . . .
C25 C 0.2753(2) 0.82940(18) 0.40960(10) 0.0305(4) Uani 1 1 d . . . . .
H25 H 0.2194 0.8220 0.3677 0.037 Uiso 1 1 calc R U . . .
C26 C 0.0562(2) 0.27624(19) 0.13199(10) 0.0318(4) Uani 1 1 d . . . . .
C27 C -0.0581(2) 0.3279(2) 0.10164(11) 0.0407(5) Uani 1 1 d . . . . .
H27 H -0.0610 0.4102 0.1129 0.049 Uiso 1 1 calc R U . . .
C28 C -0.1671(3) 0.2593(3) 0.05522(12) 0.0480(6) Uani 1 1 d . . . . .
H28 H -0.2440 0.2949 0.0346 0.058 Uiso 1 1 calc R U . . .
C29 C -0.1644(3) 0.1395(3) 0.03880(12) 0.0491(6) Uani 1 1 d . . . . .
H29 H -0.2397 0.0928 0.0073 0.059 Uiso 1 1 calc R U . . .
C30 C -0.0519(3) 0.0878(2) 0.06843(12) 0.0476(6) Uani 1 1 d . . . . .
H30 H -0.0499 0.0053 0.0572 0.057 Uiso 1 1 calc R U . . .
C31 C 0.0579(2) 0.1556(2) 0.11442(11) 0.0393(5) Uani 1 1 d . . . . .
H31 H 0.1353 0.1193 0.1342 0.047 Uiso 1 1 calc R U . . .
C32 C 0.3583(2) 0.29152(19) 0.12777(9) 0.0296(4) Uani 1 1 d . . . . .
C33 C 0.3457(2) 0.3528(2) 0.07951(11) 0.0366(5) Uani 1 1 d . . . . .
C34 C 0.3916(3) 0.3012(2) 0.02253(11) 0.0437(6) Uani 1 1 d . . . . .
H34 H 0.3825 0.3406 -0.0110 0.052 Uiso 1 1 calc R U . . .
C35 C 0.4490(3) 0.1956(2) 0.01401(12) 0.0458(6) Uani 1 1 d . . . . .
H35 H 0.4776 0.1617 -0.0254 0.055 Uiso 1 1 calc R U . . .
C36 C 0.4652(3) 0.1383(2) 0.06262(11) 0.0425(5) Uani 1 1 d . . . . .
H36 H 0.5079 0.0660 0.0568 0.051 Uiso 1 1 calc R U . . .
C37 C 0.4200(2) 0.1845(2) 0.12041(10) 0.0337(5) Uani 1 1 d . . . . .
C38 C 0.2912(3) 0.4729(2) 0.08656(13) 0.0505(6) Uani 1 1 d . . . . .
H38 H 0.2494 0.4917 0.1263 0.061 Uiso 1 1 calc R U . . .
C39 C 0.1755(3) 0.4808(3) 0.02951(19) 0.0705(9) Uani 1 1 d . . . . .
H39A H 0.2167 0.4698 -0.0093 0.106 Uiso 1 1 calc R U . . .
H39B H 0.1372 0.5576 0.0385 0.106 Uiso 1 1 calc R U . . .
H39C H 0.0981 0.4200 0.0227 0.106 Uiso 1 1 calc R U . . .
C40 C 0.4138(4) 0.5643(3) 0.09479(18) 0.0748(10) Uani 1 1 d . . . . .
H40A H 0.4890 0.5597 0.1313 0.112 Uiso 1 1 calc R U . . .
H40B H 0.3780 0.6421 0.1029 0.112 Uiso 1 1 calc R U . . .
H40C H 0.4531 0.5499 0.0554 0.112 Uiso 1 1 calc R U . . .
C41 C 0.4415(2) 0.1176(2) 0.17232(10) 0.0368(5) Uani 1 1 d . . . . .
H41 H 0.3864 0.1539 0.2058 0.044 Uiso 1 1 calc R U . . .
C42 C 0.5999(3) 0.1267(2) 0.20498(12) 0.0475(6) Uani 1 1 d . . . . .
H42A H 0.6558 0.0895 0.1733 0.071 Uiso 1 1 calc R U . . .
H42B H 0.6107 0.0874 0.2402 0.071 Uiso 1 1 calc R U . . .
H42C H 0.6345 0.2090 0.2223 0.071 Uiso 1 1 calc R U . . .
C43 C 0.3858(3) -0.0110(2) 0.14581(12) 0.0468(6) Uani 1 1 d . . . . .
H43A H 0.2892 -0.0165 0.1195 0.070 Uiso 1 1 calc R U . . .
H43B H 0.3828 -0.0467 0.1818 0.070 Uiso 1 1 calc R U . . .
H43C H 0.4498 -0.0520 0.1192 0.070 Uiso 1 1 calc R U . . .
O51 O 0.0737(10) 0.7142(6) 0.2046(4) 0.163(3) Uani 0.63 1 d D U P A 1
C51 C 0.1531(5) 0.7905(6) 0.1793(3) 0.0664(15) Uani 0.63 1 d D . P A 1
H51A H 0.2255 0.7480 0.1576 0.080 Uiso 0.63 1 calc R U P A 1
H51B H 0.2030 0.8565 0.2145 0.080 Uiso 0.63 1 calc R U P A 1
C52 C 0.0499(6) 0.8329(6) 0.1330(3) 0.0799(18) Uani 0.63 1 d D . P A 1
H52A H 0.0707 0.8069 0.0892 0.096 Uiso 0.63 1 calc R U P A 1
H52B H 0.0550 0.9192 0.1451 0.096 Uiso 0.63 1 calc R U P A 1
C53 C -0.0937(6) 0.7845(7) 0.1345(5) 0.100(2) Uani 0.63 1 d D U P A 1
H53A H -0.1575 0.7663 0.0913 0.120 Uiso 0.63 1 calc R U P A 1
H53B H -0.1396 0.8378 0.1659 0.120 Uiso 0.63 1 calc R U P A 1
C54 C -0.0555(9) 0.6772(6) 0.1554(4) 0.114(3) Uani 0.63 1 d D . P A 1
H54A H -0.1330 0.6477 0.1734 0.137 Uiso 0.63 1 calc R U P A 1
H54B H -0.0372 0.6154 0.1189 0.137 Uiso 0.63 1 calc R U P A 1
O55 O 0.1456(7) 0.7980(8) 0.2458(3) 0.095(2) Uani 0.37 1 d D . P B 2
C55 C -0.0073(8) 0.7931(11) 0.2319(5) 0.079(3) Uani 0.37 1 d D U P B 2
H55A H -0.0422 0.8532 0.2644 0.095 Uiso 0.37 1 calc R U P B 2
H55B H -0.0482 0.7155 0.2323 0.095 Uiso 0.37 1 calc R U P B 2
C56 C -0.0503(11) 0.8148(14) 0.1660(5) 0.096(3) Uani 0.37 1 d D U P B 2
H56A H -0.0424 0.8990 0.1676 0.116 Uiso 0.37 1 calc R U P B 2
H56B H -0.1488 0.7813 0.1449 0.116 Uiso 0.37 1 calc R U P B 2
C57 C 0.0620(15) 0.7496(15) 0.1327(4) 0.124(6) Uani 0.37 1 d D . P B 2
H57A H 0.0193 0.6758 0.1016 0.149 Uiso 0.37 1 calc R U P B 2
H57B H 0.1092 0.7982 0.1101 0.149 Uiso 0.37 1 calc R U P B 2
C58 C 0.1616(11) 0.7278(8) 0.1875(4) 0.062(2) Uani 0.37 1 d D . P B 2
H58A H 0.1466 0.6451 0.1882 0.074 Uiso 0.37 1 calc R U P B 2
H58B H 0.2609 0.7411 0.1818 0.074 Uiso 0.37 1 calc R U P B 2
O61 O 0.0236(3) 0.0307(3) 0.35542(16) 0.0921(9) Uani 1 1 d . . . . .
C61 C 0.1494(10) 0.0960(10) 0.3483(5) 0.063(2) Uani 0.39 1 d . U P C 1
H61A H 0.2259 0.0450 0.3369 0.076 Uiso 0.39 1 calc R U P C 1
H61B H 0.1884 0.1593 0.3872 0.076 Uiso 0.39 1 calc R U P C 1
C61B C 0.1271(7) 0.0484(6) 0.3137(3) 0.0640(14) Uani 0.61 1 d . U P C 2
H61C H 0.2257 0.0696 0.3394 0.077 Uiso 0.61 1 calc R U P C 2
H61D H 0.1271 -0.0224 0.2787 0.077 Uiso 0.61 1 calc R U P C 2
C62 C 0.0701(4) 0.1459(3) 0.28772(19) 0.0707(9) Uani 1 1 d . . . . .
H62A H 0.1336 0.1983 0.2738 0.085 Uiso 0.39 1 calc R U P C 1
H62B H 0.0179 0.0845 0.2504 0.085 Uiso 0.39 1 calc R U P C 1
H62C H 0.0143 0.1156 0.2432 0.085 Uiso 0.61 1 calc R U P C 2
H62D H 0.1500 0.2001 0.2865 0.085 Uiso 0.61 1 calc R U P C 2
C63 C -0.0230(4) 0.2077(3) 0.32984(19) 0.0721(9) Uani 1 1 d . . . . .
H63A H -0.1088 0.2309 0.3038 0.087 Uiso 1 1 calc R U . . .
H63B H 0.0296 0.2785 0.3604 0.087 Uiso 1 1 calc R U . . .
C64 C -0.0647(4) 0.1234(3) 0.36523(19) 0.0716(9) Uani 1 1 d . . . . .
H64A H -0.0518 0.1614 0.4119 0.086 Uiso 1 1 calc R U . . .
H64B H -0.1666 0.0944 0.3487 0.086 Uiso 1 1 calc R U . . .

loop_
_atom_site_aniso_label
_atom_site_aniso_U_11
_atom_site_aniso_U_22
_atom_site_aniso_U_33
_atom_site_aniso_U_23
_atom_site_aniso_U_13
_atom_site_aniso_U_12
Al1 0.0143(3) 0.0320(3) 0.0271(3) 0.0044(2) 0.0045(2) 0.0043(2)
Cl1 0.0171(2) 0.0432(3) 0.0322(3) 0.0015(2) 0.00754(17) 0.00181(19)
Cl2 0.0280(2) 0.0332(3) 0.0288(2) 0.00542(18) 0.00287(18) 0.00362(19)
C1 0.0155(8) 0.0307(10) 0.0291(9) 0.0006(8) 0.0078(7) 0.0019(8)
N1 0.0157(7) 0.0303(8) 0.0267(8) 0.0052(6) 0.0053(6) 0.0030(6)
C2 0.0159(8) 0.0336(10) 0.0319(10) 0.0015(8) 0.0082(7) 0.0048(8)
N2 0.0156(7) 0.0319(9) 0.0290(8) 0.0049(7) 0.0035(6) 0.0024(6)
C3 0.0154(9) 0.0416(12) 0.0390(11) 0.0014(9) 0.0058(8) 0.0044(8)
N3 0.0187(7) 0.0323(9) 0.0262(8) 0.0043(6) 0.0026(6) 0.0038(7)
C4 0.0169(9) 0.0350(11) 0.0489(12) -0.0026(9) 0.0104(8) -0.0002(8)
C5 0.0266(10) 0.0297(10) 0.0454(12) 0.0020(9) 0.0168(9) 0.0009(8)
C6 0.0241(9) 0.0310(10) 0.0343(10) 0.0016(8) 0.0119(8) 0.0048(8)
C7 0.0156(8) 0.0396(11) 0.0335(10) 0.0084(8) 0.0020(7) 0.0029(8)
C8 0.0234(10) 0.0552(14) 0.0355(11) 0.0123(10) 0.0016(8) 0.0028(10)
C9 0.0226(9) 0.0411(12) 0.0440(12) 0.0114(9) 0.0053(9) 0.0066(9)
C10 0.0328(11) 0.0356(11) 0.0362(11) 0.0088(9) 0.0090(9) -0.0002(9)
C11 0.0582(15) 0.0406(13) 0.0418(13) 0.0085(10) 0.0206(11) 0.0054(11)
C12 0.0351(11) 0.0418(12) 0.0439(12) 0.0144(10) 0.0125(9) 0.0067(10)
C13 0.0174(8) 0.0308(10) 0.0274(9) 0.0082(8) 0.0058(7) 0.0040(8)
C14 0.0172(8) 0.0300(10) 0.0284(9) 0.0064(7) 0.0050(7) 0.0050(8)
C15 0.0194(9) 0.0336(10) 0.0326(10) 0.0061(8) 0.0079(8) 0.0053(8)
C16 0.0166(8) 0.0378(11) 0.0385(11) 0.0088(9) 0.0081(8) 0.0049(8)
C17 0.0171(8) 0.0375(11) 0.0356(11) 0.0082(9) 0.0025(7) 0.0019(8)
C18 0.0183(9) 0.0309(10) 0.0301(10) 0.0072(8) 0.0018(7) 0.0022(8)
C19 0.0202(9) 0.0328(10) 0.0291(10) 0.0070(8) 0.0032(7) 0.0023(8)
C20 0.0159(8) 0.0313(10) 0.0330(10) 0.0043(8) 0.0087(7) 0.0007(8)
C21 0.0166(8) 0.0383(11) 0.0343(10) 0.0038(8) 0.0056(7) 0.0027(8)
C22 0.0239(10) 0.0443(13) 0.0354(11) -0.0010(9) 0.0048(8) 0.0010(9)
C23 0.0275(10) 0.0365(12) 0.0444(12) -0.0058(9) 0.0118(9) 0.0008(9)
C24 0.0228(9) 0.0332(11) 0.0489(12) 0.0057(9) 0.0121(9) 0.0039(8)
C25 0.0189(9) 0.0348(11) 0.0376(11) 0.0073(8) 0.0077(8) 0.0021(8)
C26 0.0208(9) 0.0418(12) 0.0290(10) 0.0018(8) 0.0046(8) 0.0004(8)
C27 0.0282(11) 0.0486(13) 0.0411(12) 0.0096(10) -0.0009(9) 0.0008(10)
C28 0.0294(11) 0.0652(17) 0.0430(13) 0.0112(12) -0.0048(10) -0.0008(11)
C29 0.0321(12) 0.0660(17) 0.0369(12) -0.0033(11) -0.0008(10) -0.0095(11)
C30 0.0387(13) 0.0459(14) 0.0479(14) -0.0067(11) 0.0081(10) -0.0032(11)
C31 0.0282(10) 0.0422(12) 0.0417(12) 0.0009(9) 0.0051(9) 0.0030(9)
C32 0.0189(9) 0.0389(11) 0.0271(9) 0.0020(8) 0.0034(7) 0.0025(8)
C33 0.0284(10) 0.0468(13) 0.0344(11) 0.0097(9) 0.0061(8) 0.0041(10)
C34 0.0410(12) 0.0584(15) 0.0329(11) 0.0130(10) 0.0091(9) 0.0006(11)
C35 0.0406(12) 0.0585(16) 0.0352(12) -0.0004(10) 0.0149(10) 0.0054(11)
C36 0.0390(12) 0.0472(13) 0.0370(12) -0.0007(10) 0.0105(10) 0.0092(11)
C37 0.0247(10) 0.0414(12) 0.0303(10) 0.0007(9) 0.0041(8) 0.0039(9)
C38 0.0618(16) 0.0542(15) 0.0441(14) 0.0225(12) 0.0167(12) 0.0149(13)
C39 0.0522(17) 0.074(2) 0.093(2) 0.0456(19) 0.0021(16) 0.0115(16)
C40 0.089(2) 0.0531(17) 0.070(2) 0.0209(15) -0.0209(18) -0.0043(17)
C41 0.0374(11) 0.0383(12) 0.0309(11) 0.0019(9) 0.0045(9) 0.0124(10)
C42 0.0402(13) 0.0540(15) 0.0424(13) 0.0043(11) 0.0013(10) 0.0177(11)
C43 0.0597(15) 0.0396(13) 0.0363(12) 0.0039(10) 0.0040(11) 0.0112(12)
O51 0.257(9) 0.117(5) 0.112(5) 0.050(4) 0.006(6) -0.026(6)
C51 0.045(3) 0.058(3) 0.095(4) 0.037(3) -0.009(3) 0.003(3)
C52 0.077(4) 0.089(4) 0.099(5) 0.053(4) 0.040(3) 0.028(4)
C53 0.047(4) 0.114(6) 0.134(8) 0.043(5) -0.015(4) 0.010(3)
C54 0.112(6) 0.081(5) 0.144(8) 0.017(5) 0.034(6) -0.013(4)
O55 0.080(5) 0.117(6) 0.077(5) 0.007(4) 0.013(4) 0.007(4)
C55 0.061(4) 0.100(6) 0.094(6) 0.045(5) 0.025(4) 0.048(4)
C56 0.046(5) 0.115(6) 0.127(8) 0.049(6) -0.012(4) 0.018(4)
C57 0.153(15) 0.148(14) 0.066(7) 0.024(9) 0.014(8) -0.020(13)
C58 0.075(6) 0.026(4) 0.083(6) 0.018(4) 0.005(5) 0.010(5)
O61 0.0546(13) 0.0989(19) 0.156(3) 0.0889(19) 0.0276(15) 0.0131(13)
C61 0.045(3) 0.075(5) 0.081(5) 0.037(4) 0.015(4) 0.018(4)
C61B 0.052(3) 0.070(4) 0.078(4) 0.029(3) 0.018(3) 0.018(3)
C62 0.0613(19) 0.076(2) 0.093(2) 0.0453(19) 0.0285(18) 0.0147(17)
C63 0.074(2) 0.0597(19) 0.090(2) 0.0253(17) 0.0275(19) 0.0126(17)
C64 0.069(2) 0.069(2) 0.087(2) 0.0295(18) 0.0285(18) 0.0051(17)

loop_
_atom_type_symbol
_atom_type_description
_atom_type_scat_dispersion_real
_atom_type_scat_dispersion_imag
_atom_type_scat_source
C C 0.0181 0.0091 'International Tables Vol C Tables 4.2.6.8 and 6.1.1.4'
H H 0.0000 0.0000 'International Tables Vol C Tables 4.2.6.8 and 6.1.1.4'
N N 0.0311 0.0180 'International Tables Vol C Tables 4.2.6.8 and 6.1.1.4'
O O 0.0492 0.0322 'International Tables Vol C Tables 4.2.6.8 and 6.1.1.4'
Al Al 0.2130 0.2455 'International Tables Vol C Tables 4.2.6.8 and 6.1.1.4'
Cl Cl 0.3639 0.7018 'International Tables Vol C Tables 4.2.6.8 and 6.1.1.4'

loop_
_geom_angle_atom_site_label_1
_geom_angle_atom_site_label_2
_geom_angle_atom_site_label_3
_geom_angle
N2 Al1 N3 78.97(7)
N2 Al1 N1 78.04(7)
N3 Al1 N1 152.42(7)
N2 Al1 Cl1 143.49(6)
N3 Al1 Cl1 95.22(5)
N1 Al1 Cl1 94.21(5)
N2 Al1 Cl2 104.00(6)
N3 Al1 Cl2 100.65(5)
N1 Al1 Cl2 99.53(5)
Cl1 Al1 Cl2 112.49(3)
C6 C1 C2 121.56(17)
C6 C1 N1 118.04(18)
C2 C1 N1 120.38(17)
C13 N1 C1 118.30(15)
C13 N1 Al1 113.30(12)
C1 N1 Al1 127.84(12)
C3 C2 C1 117.78(19)
C3 C2 C7 119.00(18)
C1 C2 C7 123.20(17)
C14 N2 C18 120.51(16)
C14 N2 Al1 119.45(12)
C18 N2 Al1 117.89(13)
C4 C3 C2 121.5(2)
C4 C3 H3 119.2
C2 C3 H3 119.2
C19 N3 C32 118.29(16)
C19 N3 Al1 113.12(13)
C32 N3 Al1 127.89(12)
C5 C4 C3 119.74(19)
C5 C4 H4 120.1
C3 C4 H4 120.1
C4 C5 C6 121.3(2)
C4 C5 H5 119.4
C6 C5 H5 119.4
C5 C6 C1 118.0(2)
C5 C6 C10 118.31(19)
C1 C6 C10 123.72(18)
C2 C7 C9 109.77(17)
C2 C7 C8 113.44(18)
C9 C7 C8 109.36(18)
C2 C7 H7 108.0
C9 C7 H7 108.0
C8 C7 H7 108.0
C7 C8 H8A 109.5
C7 C8 H8B 109.5
H8A C8 H8B 109.5
C7 C8 H8C 109.5
H8A C8 H8C 109.5
H8B C8 H8C 109.5
C7 C9 H9A 109.5
C7 C9 H9B 109.5
H9A C9 H9B 109.5
C7 C9 H9C 109.5
H9A C9 H9C 109.5
H9B C9 H9C 109.5
C6 C10 C12 111.76(18)
C6 C10 C11 110.95(19)
C12 C10 C11 109.76(19)
C6 C10 H10 108.1
C12 C10 H10 108.1
C11 C10 H10 108.1
C10 C11 H11A 109.5
C10 C11 H11B 109.5
H11A C11 H11B 109.5
C10 C11 H11C 109.5
H11A C11 H11C 109.5
H11B C11 H11C 109.5
C10 C12 H12A 109.5
C10 C12 H12B 109.5
H12A C12 H12B 109.5
C10 C12 H12C 109.5
H12A C12 H12C 109.5
H12B C12 H12C 109.5
N1 C13 C14 114.18(16)
N1 C13 C20 127.10(16)
C14 C13 C20 118.69(16)
N2 C14 C15 120.99(17)
N2 C14 C13 112.52(16)
C15 C14 C13 126.50(18)
C14 C15 C16 119.14(18)
C14 C15 H15 120.4
C16 C15 H15 120.4
C17 C16 C15 119.80(18)
C17 C16 H16 120.1
C15 C16 H16 120.1
C16 C17 C18 119.45(18)
C16 C17 H17 120.3
C18 C17 H17 120.3
N2 C18 C17 120.10(18)
N2 C18 C19 112.23(16)
C17 C18 C19 127.67(18)
N3 C19 C18 114.41(17)
N3 C19 C26 125.41(18)
C18 C19 C26 120.18(17)
C25 C20 C21 119.01(19)
C25 C20 C13 119.63(18)
C21 C20 C13 121.24(18)
C22 C21 C20 120.2(2)
C22 C21 H21 119.9
C20 C21 H21 119.9
C21 C22 C23 120.4(2)
C21 C22 H22 119.8
C23 C22 H22 119.8
C22 C23 C24 120.1(2)
C22 C23 H23 120.0
C24 C23 H23 120.0
C25 C24 C23 119.9(2)
C25 C24 H24 120.0
C23 C24 H24 120.0
C24 C25 C20 120.4(2)
C24 C25 H25 119.8
C20 C25 H25 119.8
C31 C26 C27 118.6(2)
C31 C26 C19 120.23(19)
C27 C26 C19 121.1(2)
C28 C27 C26 120.3(2)
C28 C27 H27 119.9
C26 C27 H27 119.9
C29 C28 C27 120.4(2)
C29 C28 H28 119.8
C27 C28 H28 119.8
C28 C29 C30 119.7(2)
C28 C29 H29 120.1
C30 C29 H29 120.1
C29 C30 C31 120.3(2)
C29 C30 H30 119.9
C31 C30 H30 119.9
C30 C31 C26 120.7(2)
C30 C31 H31 119.6
C26 C31 H31 119.6
C37 C32 C33 121.19(19)
C37 C32 N3 120.78(19)
C33 C32 N3 117.99(19)
C34 C33 C32 117.8(2)
C34 C33 C38 118.3(2)
C32 C33 C38 123.9(2)
C35 C34 C33 121.6(2)
C35 C34 H34 119.2
C33 C34 H34 119.2
C34 C35 C36 119.9(2)
C34 C35 H35 120.0
C36 C35 H35 120.0
C35 C36 C37 121.2(2)
C35 C36 H36 119.4
C37 C36 H36 119.4
C36 C37 C32 118.2(2)
C36 C37 C41 118.8(2)
C32 C37 C41 123.07(19)
C33 C38 C39 112.8(3)
C33 C38 C40 110.7(2)
C39 C38 C40 108.9(2)
C33 C38 H38 108.1
C39 C38 H38 108.1
C40 C38 H38 108.1
C38 C39 H39A 109.5
C38 C39 H39B 109.5
H39A C39 H39B 109.5
C38 C39 H39C 109.5
H39A C39 H39C 109.5
H39B C39 H39C 109.5
C38 C40 H40A 109.5
C38 C40 H40B 109.5
H40A C40 H40B 109.5
C38 C40 H40C 109.5
H40A C40 H40C 109.5
H40B C40 H40C 109.5
C37 C41 C42 110.7(2)
C37 C41 C43 112.23(18)
C42 C41 C43 109.8(2)
C37 C41 H41 108.0
C42 C41 H41 108.0
C43 C41 H41 108.0
C41 C42 H42A 109.5
C41 C42 H42B 109.5
H42A C42 H42B 109.5
C41 C42 H42C 109.5
H42A C42 H42C 109.5
H42B C42 H42C 109.5
C41 C43 H43A 109.5
C41 C43 H43B 109.5
H43A C43 H43B 109.5
C41 C43 H43C 109.5
H43A C43 H43C 109.5
H43B C43 H43C 109.5
C51 O51 C54 103.8(5)
O51 C51 C52 106.9(5)
O51 C51 H51A 110.3
C52 C51 H51A 110.3
O51 C51 H51B 110.3
C52 C51 H51B 110.3
H51A C51 H51B 108.6
C51 C52 C53 107.1(4)
C51 C52 H52A 110.3
C53 C52 H52A 110.3
C51 C52 H52B 110.3
C53 C52 H52B 110.3
H52A C52 H52B 108.6
C52 C53 C54 100.2(5)
C52 C53 H53A 111.7
C54 C53 H53A 111.7
C52 C53 H53B 111.7
C54 C53 H53B 111.7
H53A C53 H53B 109.5
O51 C54 C53 104.1(5)
O51 C54 H54A 110.9
C53 C54 H54A 110.9
O51 C54 H54B 110.9
C53 C54 H54B 110.9
H54A C54 H54B 109.0
C58 O55 C55 96.9(7)
O55 C55 C56 106.6(7)
O55 C55 H55A 110.4
C56 C55 H55A 110.4
O55 C55 H55B 110.4
C56 C55 H55B 110.4
H55A C55 H55B 108.6
C55 C56 C57 100.0(7)
C55 C56 H56A 111.8
C57 C56 H56A 111.8
C55 C56 H56B 111.8
C57 C56 H56B 111.8
H56A C56 H56B 109.5
C58 C57 C56 101.5(7)
C58 C57 H57A 111.5
C56 C57 H57A 111.5
C58 C57 H57B 111.5
C56 C57 H57B 111.5
H57A C57 H57B 109.3
O55 C58 C57 112.8(7)
O55 C58 H58A 109.0
C57 C58 H58A 109.0
O55 C58 H58B 109.0
C57 C58 H58B 109.0
H58A C58 H58B 107.8
C64 O61 C61 98.0(5)
C64 O61 C61B 111.6(3)
O61 C61 C62 97.0(6)
O61 C61 H61A 112.4
C62 C61 H61A 112.4
O61 C61 H61B 112.4
C62 C61 H61B 112.4
H61A C61 H61B 109.9
C62 C61B O61 102.5(4)
C62 C61B H61C 111.3
O61 C61B H61C 111.3
C62 C61B H61D 111.3
O61 C61B H61D 111.3
H61C C61B H61D 109.2
C61B C62 C63 108.6(4)
C63 C62 C61 88.5(4)
C63 C62 H62A 113.9
C61 C62 H62A 113.9
C63 C62 H62B 113.9
C61 C62 H62B 113.9
H62A C62 H62B 111.1
C61B C62 H62C 110.0
C63 C62 H62C 110.0
C61B C62 H62D 110.0
C63 C62 H62D 110.0
H62C C62 H62D 108.4
C62 C63 C64 105.6(3)
C62 C63 H63A 110.6
C64 C63 H63A 110.6
C62 C63 H63B 110.6
C64 C63 H63B 110.6
H63A C63 H63B 108.8
O61 C64 C63 107.4(3)
O61 C64 H64A 110.2
C63 C64 H64A 110.2
O61 C64 H64B 110.2
C63 C64 H64B 110.2
H64A C64 H64B 108.5

loop_
_geom_bond_atom_site_label_1
_geom_bond_atom_site_label_2
_geom_bond_distance
Al1 N2 1.8855(16)
Al1 N3 2.0574(17)
Al1 N1 2.1136(17)
Al1 Cl1 2.1491(7)
Al1 Cl2 2.1688(8)
C1 C6 1.406(3)
C1 C2 1.406(3)
C1 N1 1.457(2)
N1 C13 1.316(2)
C2 C3 1.394(3)
C2 C7 1.523(3)
N2 C14 1.361(3)
N2 C18 1.369(2)
C3 C4 1.385(3)
C3 H3 0.9500
N3 C19 1.329(3)
N3 C32 1.450(2)
C4 C5 1.379(3)
C4 H4 0.9500
C5 C6 1.398(3)
C5 H5 0.9500
C6 C10 1.524(3)
C7 C9 1.530(3)
C7 C8 1.535(3)
C7 H7 1.0000
C8 H8A 0.9800
C8 H8B 0.9800
C8 H8C 0.9800
C9 H9A 0.9800
C9 H9B 0.9800
C9 H9C 0.9800
C10 C12 1.532(3)
C10 C11 1.534(3)
C10 H10 1.0000
C11 H11A 0.9800
C11 H11B 0.9800
C11 H11C 0.9800
C12 H12A 0.9800
C12 H12B 0.9800
C12 H12C 0.9800
C13 C14 1.456(3)
C13 C20 1.485(3)
C14 C15 1.384(3)
C15 C16 1.395(3)
C15 H15 0.9500
C16 C17 1.389(3)
C16 H16 0.9500
C17 C18 1.395(3)
C17 H17 0.9500
C18 C19 1.440(3)
C19 C26 1.480(3)
C20 C25 1.398(3)
C20 C21 1.400(3)
C21 C22 1.382(3)
C21 H21 0.9500
C22 C23 1.384(3)
C22 H22 0.9500
C23 C24 1.388(3)
C23 H23 0.9500
C24 C25 1.386(3)
C24 H24 0.9500
C25 H25 0.9500
C26 C31 1.390(3)
C26 C27 1.400(3)
C27 C28 1.387(3)
C27 H27 0.9500
C28 C29 1.380(4)
C28 H28 0.9500
C29 C30 1.382(4)
C29 H29 0.9500
C30 C31 1.384(3)
C30 H30 0.9500
C31 H31 0.9500
C32 C37 1.401(3)
C32 C33 1.403(3)
C33 C34 1.400(3)
C33 C38 1.512(4)
C34 C35 1.367(4)
C34 H34 0.9500
C35 C36 1.376(4)
C35 H35 0.9500
C36 C37 1.399(3)
C36 H36 0.9500
C37 C41 1.516(3)
C38 C39 1.522(4)
C38 C40 1.524(4)
C38 H38 1.0000
C39 H39A 0.9800
C39 H39B 0.9800
C39 H39C 0.9800
C40 H40A 0.9800
C40 H40B 0.9800
C40 H40C 0.9800
C41 C42 1.532(3)
C41 C43 1.534(3)
C41 H41 1.0000
C42 H42A 0.9800
C42 H42B 0.9800
C42 H42C 0.9800
C43 H43A 0.9800
C43 H43B 0.9800
C43 H43C 0.9800
O51 C51 1.431(7)
O51 C54 1.451(7)
C51 C52 1.461(6)
C51 H51A 0.9900
C51 H51B 0.9900
C52 C53 1.477(7)
C52 H52A 0.9900
C52 H52B 0.9900
C53 C54 1.482(7)
C53 H53A 0.9900
C53 H53B 0.9900
C54 H54A 0.9900
C54 H54B 0.9900
O55 C58 1.381(8)
O55 C55 1.428(8)
C55 C56 1.501(9)
C55 H55A 0.9900
C55 H55B 0.9900
C56 C57 1.529(9)
C56 H56A 0.9900
C56 H56B 0.9900
C57 C58 1.458(9)
C57 H57A 0.9900
C57 H57B 0.9900
C58 H58A 0.9900
C58 H58B 0.9900
O61 C64 1.403(4)
O61 C61 1.460(10)
O61 C61B 1.501(7)
C61 C62 1.639(10)
C61 H61A 0.9900
C61 H61B 0.9900
C61B C62 1.477(7)
C61B H61C 0.9900
C61B H61D 0.9900
C62 C63 1.479(5)
C62 H62A 0.9900
C62 H62B 0.9900
C62 H62C 0.9900
C62 H62D 0.9900
C63 C64 1.487(5)
C63 H63A 0.9900
C63 H63B 0.9900
C64 H64A 0.9900
C64 H64B 0.9900

loop_
_geom_hbond_atom_site_label_D
_geom_hbond_atom_site_label_H
_geom_hbond_atom_site_label_A
_geom_hbond_distance_DH
_geom_hbond_distance_HA
_geom_hbond_distance_DA
_geom_hbond_angle_DHA
_geom_hbond_site_symmetry_A
C55 H55A O61 0.99 2.49 3.359(13) 146. 1_565
C61B H61D O55 0.99 2.10 3.008(11) 152. 1_545

loop_
_geom_torsion_atom_site_label_1
_geom_torsion_atom_site_label_2
_geom_torsion_atom_site_label_3
_geom_torsion_atom_site_label_4
_geom_torsion
C6 C1 N1 C13 -79.6(2)
C2 C1 N1 C13 101.9(2)
C6 C1 N1 Al1 91.2(2)
C2 C1 N1 Al1 -87.3(2)
C6 C1 C2 C3 3.9(3)
N1 C1 C2 C3 -177.62(16)
C6 C1 C2 C7 -174.36(18)
N1 C1 C2 C7 4.1(3)
N3 Al1 N2 C14 -179.30(16)
N1 Al1 N2 C14 -14.66(14)
Cl1 Al1 N2 C14 -95.46(16)
Cl2 Al1 N2 C14 82.33(15)
N3 Al1 N2 C18 17.27(14)
N1 Al1 N2 C18 -178.09(15)
Cl1 Al1 N2 C18 101.10(15)
Cl2 Al1 N2 C18 -81.10(14)
C1 C2 C3 C4 -1.4(3)
C7 C2 C3 C4 177.01(19)
C2 C3 C4 C5 -1.9(3)
C3 C4 C5 C6 2.8(3)
C4 C5 C6 C1 -0.3(3)
C4 C5 C6 C10 179.50(19)
C2 C1 C6 C5 -3.1(3)
N1 C1 C6 C5 178.38(16)
C2 C1 C6 C10 177.10(18)
N1 C1 C6 C10 -1.4(3)
C3 C2 C7 C9 -75.7(2)
C1 C2 C7 C9 102.6(2)
C3 C2 C7 C8 47.0(2)
C1 C2 C7 C8 -134.71(19)
C5 C6 C10 C12 -65.1(2)
C1 C6 C10 C12 114.7(2)
C5 C6 C10 C11 57.8(2)
C1 C6 C10 C11 -122.5(2)
C1 N1 C13 C14 170.02(16)
Al1 N1 C13 C14 -2.1(2)
C1 N1 C13 C20 -8.2(3)
Al1 N1 C13 C20 179.66(16)
C18 N2 C14 C15 1.1(3)
Al1 N2 C14 C15 -161.89(15)
C18 N2 C14 C13 -179.22(17)
Al1 N2 C14 C13 17.8(2)
N1 C13 C14 N2 -9.0(2)
C20 C13 C14 N2 169.40(17)
N1 C13 C14 C15 170.67(19)
C20 C13 C14 C15 -10.9(3)
N2 C14 C15 C16 -0.1(3)
C13 C14 C15 C16 -179.76(19)
C14 C15 C16 C17 -0.7(3)
C15 C16 C17 C18 0.6(3)
C14 N2 C18 C17 -1.2(3)
Al1 N2 C18 C17 162.02(16)
C14 N2 C18 C19 178.61(18)
Al1 N2 C18 C19 -18.1(2)
C16 C17 C18 N2 0.4(3)
C16 C17 C18 C19 -179.4(2)
C32 N3 C19 C18 -163.66(18)
Al1 N3 C19 C18 7.5(2)
C32 N3 C19 C26 16.8(3)
Al1 N3 C19 C26 -172.09(16)
N2 C18 C19 N3 5.8(3)
C17 C18 C19 N3 -174.4(2)
N2 C18 C19 C26 -174.63(18)
C17 C18 C19 C26 5.2(3)
N1 C13 C20 C25 129.8(2)
C14 C13 C20 C25 -48.4(3)
N1 C13 C20 C21 -54.1(3)
C14 C13 C20 C21 127.73(19)
C25 C20 C21 C22 -0.1(3)
C13 C20 C21 C22 -176.23(18)
C20 C21 C22 C23 -0.6(3)
C21 C22 C23 C24 0.5(3)
C22 C23 C24 C25 0.2(3)
C23 C24 C25 C20 -0.9(3)
C21 C20 C25 C24 0.8(3)
C13 C20 C25 C24 177.03(17)
N3 C19 C26 C31 54.2(3)
C18 C19 C26 C31 -125.3(2)
N3 C19 C26 C27 -129.1(2)
C18 C19 C26 C27 51.4(3)
C31 C26 C27 C28 0.2(3)
C19 C26 C27 C28 -176.6(2)
C26 C27 C28 C29 0.4(4)
C27 C28 C29 C30 -0.6(4)
C28 C29 C30 C31 0.0(4)
C29 C30 C31 C26 0.6(4)
C27 C26 C31 C30 -0.7(3)
C19 C26 C31 C30 176.0(2)
C19 N3 C32 C37 -109.6(2)
Al1 N3 C32 C37 80.7(2)
C19 N3 C32 C33 72.3(2)
Al1 N3 C32 C33 -97.3(2)
C37 C32 C33 C34 2.6(3)
N3 C32 C33 C34 -179.38(19)
C37 C32 C33 C38 -174.9(2)
N3 C32 C33 C38 3.1(3)
C32 C33 C34 C35 -1.0(3)
C38 C33 C34 C35 176.6(2)
C33 C34 C35 C36 -1.2(4)
C34 C35 C36 C37 1.9(4)
C35 C36 C37 C32 -0.4(3)
C35 C36 C37 C41 -179.7(2)
C33 C32 C37 C36 -1.9(3)
N3 C32 C37 C36 -179.88(18)
C33 C32 C37 C41 177.37(19)
N3 C32 C37 C41 -0.6(3)
C34 C33 C38 C39 52.0(3)
C32 C33 C38 C39 -130.5(3)
C34 C33 C38 C40 -70.3(3)
C32 C33 C38 C40 107.2(3)
C36 C37 C41 C42 73.2(3)
C32 C37 C41 C42 -106.0(2)
C36 C37 C41 C43 -49.9(3)
C32 C37 C41 C43 130.8(2)
C54 O51 C51 C52 22.8(9)
O51 C51 C52 C53 3.0(9)
C51 C52 C53 C54 -26.7(9)
C51 O51 C54 C53 -40.4(9)
C52 C53 C54 O51 41.0(9)
C58 O55 C55 C56 -47.0(12)
O55 C55 C56 C57 37.5(14)
C55 C56 C57 C58 -12.0(15)
C55 O55 C58 C57 40.0(13)
C56 C57 C58 O55 -17.6(16)
C64 O61 C61 C62 -57.4(6)
C64 O61 C61B C62 -12.4(6)
O61 C61B C62 C63 20.1(5)
O61 C61 C62 C63 61.8(6)
C61B C62 C63 C64 -20.7(5)
C61 C62 C63 C64 -42.9(5)
C61 O61 C64 C63 29.9(6)
C61B O61 C64 C63 0.0(5)
C62 C63 C64 O61 12.5(4)
